data_1512484
loop_
_publ_author_name
'Fan Yu'
'Bao Li'

_publ_section_title
;
 The effects of tripodal ligands on charge distribution in
 cobalt(III)-catecholate and cobalt(II)-semiquinonate compounds
;
_journal_name_full
;
Inorganica Chimica Acta
;
_journal_page_first 199
_journal_page_last 203
_journal_paper_doi 10.1016/j.ica.2012.06.023
_journal_volume 392
_journal_year 2012
_chemical_formula_moiety 'C32 H47 Co N7 O2, F6 P, 0.5(O2)'
_chemical_formula_sum 'C32 H47 Co F6 N7 O3 P'
_chemical_formula_weight 781.67
_space_group_IT_number 2
_symmetry_cell_setting triclinic
_symmetry_space_group_name_Hall '-P 1'
_symmetry_space_group_name_H-M 'P -1'
_atom_sites_solution_hydrogens geom
_atom_sites_solution_primary direct
_atom_sites_solution_secondary difmap
_audit_creation_method SHELXL-97
_cell_angle_alpha 108.929(4)
_cell_angle_beta 95.084(3)
_cell_angle_gamma 101.405(3)
_cell_formula_units_Z 2
_cell_length_a 9.6337(3)
_cell_length_b 14.4703(5)
_cell_length_c 14.8189(6)
_cell_measurement_reflns_used 8638
_cell_measurement_temperature 173(2)
_cell_measurement_theta_max 29.0236
_cell_measurement_theta_min 2.3372
_cell_volume 1889.32(13)
_computing_cell_refinement 'CrysAlis RED, Oxford Diffraction Ltd.'
_computing_data_collection 'CrysAlis CCD, Oxford Diffraction Ltd.'
_computing_data_reduction 'CrysAlis RED, Oxford Diffraction Ltd.'
_computing_structure_refinement 'SHELXL-97 (Sheldrick, 1997)'
_computing_structure_solution 'SHELXS-97 (Sheldrick, 1990)'
_diffrn_ambient_temperature 173(2)
_diffrn_measured_fraction_theta_full 0.955
_diffrn_measured_fraction_theta_max 0.955
_diffrn_radiation_monochromator graphite
_diffrn_radiation_source 'fine-focus sealed tube'
_diffrn_radiation_type MoK\a
_diffrn_radiation_wavelength 0.71073
_diffrn_reflns_av_R_equivalents 0.0225
_diffrn_reflns_av_sigmaI/netI 0.0355
_diffrn_reflns_limit_h_max 10
_diffrn_reflns_limit_h_min -11
_diffrn_reflns_limit_k_max 17
_diffrn_reflns_limit_k_min -17
_diffrn_reflns_limit_l_max 18
_diffrn_reflns_limit_l_min -18
_diffrn_reflns_number 14321
_diffrn_reflns_theta_full 26.00
_diffrn_reflns_theta_max 26.00
_diffrn_reflns_theta_min 2.35
_exptl_absorpt_coefficient_mu 0.568
_exptl_absorpt_correction_T_max 0.8950
_exptl_absorpt_correction_T_min 0.8482
_exptl_absorpt_correction_type multi-scan
_exptl_absorpt_process_details
;
CrysAlis RED, Oxford Diffraction Ltd.,
Version 1.171.32.4 (release 27-04-2006 CrysAlis171 .NET)
(compiled Apr 27 2007,17:53:11)
Empirical absorption correction using spherical harmonics,
implemented in SCALE3 ABSPACK scaling algorithm.
;
_exptl_crystal_colour black
_exptl_crystal_density_diffrn 1.374
_exptl_crystal_density_method 'not measured'
_exptl_crystal_description Block-like
_exptl_crystal_F_000 816
_exptl_crystal_size_max 0.30
_exptl_crystal_size_mid 0.30
_exptl_crystal_size_min 0.20
_refine_diff_density_max 1.186
_refine_diff_density_min -0.686
_refine_diff_density_rms 0.075
_refine_ls_extinction_method none
_refine_ls_goodness_of_fit_ref 1.046
_refine_ls_hydrogen_treatment constr
_refine_ls_matrix_type full
_refine_ls_number_parameters 471
_refine_ls_number_reflns 7092
_refine_ls_number_restraints 0
_refine_ls_restrained_S_all 1.046
_refine_ls_R_factor_all 0.0591
_refine_ls_R_factor_gt 0.0477
_refine_ls_shift/su_max 0.001
_refine_ls_shift/su_mean 0.000
_refine_ls_structure_factor_coef Fsqd
_refine_ls_weighting_details 'calc w=1/[\s^2^(Fo^2^)+(0.0904P)^2^+0.5757P] where P=(Fo^2^+2Fc^2^)/3'
_refine_ls_weighting_scheme calc
_refine_ls_wR_factor_gt 0.1345
_refine_ls_wR_factor_ref 0.1394
_reflns_number_gt 5762
_reflns_number_total 7092
_reflns_threshold_expression >2sigma(I)
_cod_data_source_file ICA-2012-392-199-203-2.cif
_cod_data_source_block compound3
_cod_original_cell_volume 1889.32(12)
_cod_original_sg_symbol_H-M P-1
_cod_database_code 1512484

loop_
_symmetry_equiv_pos_as_xyz
'x, y, z'
'-x, -y, -z'

loop_
_atom_site_label
_atom_site_type_symbol
_atom_site_fract_x
_atom_site_fract_y
_atom_site_fract_z
_atom_site_U_iso_or_equiv
_atom_site_adp_type
_atom_site_occupancy
_atom_site_symmetry_multiplicity
_atom_site_calc_flag
_atom_site_refinement_flags
_atom_site_disorder_assembly
_atom_site_disorder_group
Co1 Co 0.72949(4) 0.80981(3) 0.60203(2) 0.01841(12) Uani 1 1 d . . .
O1 O 0.8387(2) 0.72825(14) 0.50308(12) 0.0243(4) Uani 1 1 d . . .
O2 O 0.60560(19) 0.79151(14) 0.47634(12) 0.0225(4) Uani 1 1 d . . .
N1 N 0.6592(2) 0.86978(18) 0.79363(15) 0.0237(5) Uani 1 1 d . . .
N2 N 0.6093(2) 0.87475(17) 0.70669(15) 0.0228(5) Uani 1 1 d . . .
N3 N 0.9984(2) 0.95987(17) 0.70130(16) 0.0234(5) Uani 1 1 d . . .
N4 N 0.8939(2) 0.94182(16) 0.62516(15) 0.0212(5) Uani 1 1 d . . .
N5 N 0.7169(2) 0.66310(17) 0.70343(16) 0.0258(5) Uani 1 1 d . . .
N6 N 0.6393(2) 0.67092(17) 0.62534(16) 0.0244(5) Uani 1 1 d . . .
N7 N 0.8694(2) 0.82453(16) 0.73786(15) 0.0198(4) Uani 1 1 d . . .
C1 C 0.4696(3) 0.8696(2) 0.7069(2) 0.0254(6) Uani 1 1 d . . .
C2 C 0.4327(3) 0.8632(3) 0.7938(2) 0.0368(7) Uani 1 1 d . . .
H2A H 0.3422 0.8594 0.8116 0.044 Uiso 1 1 calc R . .
C3 C 0.5565(3) 0.8636(3) 0.8480(2) 0.0336(7) Uani 1 1 d . . .
C4 C 0.3760(3) 0.8711(2) 0.6219(2) 0.0313(7) Uani 1 1 d . . .
H4A H 0.4327 0.8769 0.5730 0.047 Uiso 1 1 calc R . .
H4B H 0.3331 0.9274 0.6416 0.047 Uiso 1 1 calc R . .
H4C H 0.3020 0.8099 0.5963 0.047 Uiso 1 1 calc R . .
C5 C 0.5833(4) 0.8592(4) 0.9470(3) 0.0567(11) Uani 1 1 d . . .
H5A H 0.6828 0.8613 0.9636 0.085 Uiso 1 1 calc R . .
H5B H 0.5250 0.7979 0.9485 0.085 Uiso 1 1 calc R . .
H5C H 0.5595 0.9157 0.9927 0.085 Uiso 1 1 calc R . .
C6 C 0.8136(3) 0.8841(2) 0.81970(19) 0.0259(6) Uani 1 1 d . . .
H6A H 0.8609 0.9548 0.8377 0.031 Uiso 1 1 calc R . .
H6B H 0.8328 0.8636 0.8748 0.031 Uiso 1 1 calc R . .
C7 C 0.9100(3) 1.0286(2) 0.60900(19) 0.0236(6) Uani 1 1 d . . .
C8 C 1.0259(3) 1.1010(2) 0.6744(2) 0.0281(6) Uani 1 1 d . . .
H8A H 1.0597 1.1670 0.6776 0.034 Uiso 1 1 calc R . .
C9 C 1.0792(3) 1.0553(2) 0.73265(19) 0.0252(6) Uani 1 1 d . . .
C10 C 0.8141(3) 1.0389(2) 0.5305(2) 0.0324(7) Uani 1 1 d . . .
H10A H 0.7450 0.9761 0.4974 0.049 Uiso 1 1 calc R . .
H10B H 0.8702 1.0567 0.4855 0.049 Uiso 1 1 calc R . .
H10C H 0.7650 1.0905 0.5577 0.049 Uiso 1 1 calc R . .
C11 C 1.1973(3) 1.0952(2) 0.8173(2) 0.0336(7) Uani 1 1 d . . .
H11A H 1.2074 1.0425 0.8415 0.050 Uiso 1 1 calc R . .
H11B H 1.1753 1.1493 0.8671 0.050 Uiso 1 1 calc R . .
H11C H 1.2855 1.1196 0.7977 0.050 Uiso 1 1 calc R . .
C12 C 1.0133(3) 0.8769(2) 0.7326(2) 0.0237(6) Uani 1 1 d . . .
H12A H 1.0737 0.9019 0.7956 0.028 Uiso 1 1 calc R . .
H12B H 1.0571 0.8314 0.6870 0.028 Uiso 1 1 calc R . .
C13 C 0.5113(3) 0.6102(2) 0.6134(2) 0.0282(6) Uani 1 1 d . . .
C14 C 0.5077(3) 0.5625(2) 0.6820(2) 0.0331(7) Uani 1 1 d . . .
H14A H 0.4308 0.5157 0.6879 0.040 Uiso 1 1 calc R . .
C15 C 0.6410(3) 0.5990(2) 0.7390(2) 0.0288(6) Uani 1 1 d . . .
C16 C 0.3938(3) 0.6004(2) 0.5367(2) 0.0391(8) Uani 1 1 d . . .
H16A H 0.4273 0.6429 0.5011 0.059 Uiso 1 1 calc R . .
H16B H 0.3141 0.6202 0.5656 0.059 Uiso 1 1 calc R . .
H16C H 0.3638 0.5317 0.4936 0.059 Uiso 1 1 calc R . .
C17 C 0.7000(4) 0.5762(3) 0.8235(3) 0.0437(8) Uani 1 1 d . . .
H17A H 0.7971 0.6152 0.8475 0.066 Uiso 1 1 calc R . .
H17B H 0.6984 0.5058 0.8039 0.066 Uiso 1 1 calc R . .
H17C H 0.6426 0.5928 0.8734 0.066 Uiso 1 1 calc R . .
C18 C 0.8643(3) 0.7210(2) 0.7338(2) 0.0263(6) Uani 1 1 d . . .
H18A H 0.9234 0.6912 0.6884 0.032 Uiso 1 1 calc R . .
H18B H 0.9009 0.7212 0.7970 0.032 Uiso 1 1 calc R . .
C19 C 0.7758(3) 0.70272(19) 0.41570(18) 0.0208(5) Uani 1 1 d . . .
C20 C 0.6464(3) 0.73816(18) 0.40044(18) 0.0193(5) Uani 1 1 d . . .
C21 C 0.5736(3) 0.7128(2) 0.30393(18) 0.0229(6) Uani 1 1 d . . .
C22 C 0.6305(3) 0.6541(2) 0.23046(19) 0.0253(6) Uani 1 1 d . . .
H22A H 0.5841 0.6370 0.1675 0.030 Uiso 1 1 calc R . .
C23 C 0.7556(3) 0.6175(2) 0.24360(19) 0.0256(6) Uani 1 1 d . . .
C24 C 0.8255(3) 0.6425(2) 0.33572(19) 0.0243(6) Uani 1 1 d . . .
H24A H 0.9071 0.6196 0.3458 0.029 Uiso 1 1 calc R . .
C25 C 0.4399(3) 0.7499(2) 0.2851(2) 0.0287(6) Uani 1 1 d . . .
C26 C 0.4772(4) 0.8653(2) 0.3238(2) 0.0363(7) Uani 1 1 d . . .
H26A H 0.5152 0.8897 0.3916 0.054 Uiso 1 1 calc R . .
H26B H 0.3923 0.8884 0.3141 0.054 Uiso 1 1 calc R . .
H26C H 0.5477 0.8900 0.2898 0.054 Uiso 1 1 calc R . .
C27 C 0.3213(3) 0.7101(2) 0.3358(2) 0.0348(7) Uani 1 1 d . . .
H27A H 0.3562 0.7319 0.4038 0.052 Uiso 1 1 calc R . .
H27B H 0.2950 0.6379 0.3095 0.052 Uiso 1 1 calc R . .
H27C H 0.2389 0.7357 0.3256 0.052 Uiso 1 1 calc R . .
C28 C 0.3802(4) 0.7142(3) 0.1773(2) 0.0431(8) Uani 1 1 d . . .
H28A H 0.4528 0.7372 0.1439 0.065 Uiso 1 1 calc R . .
H28B H 0.2984 0.7408 0.1683 0.065 Uiso 1 1 calc R . .
H28C H 0.3518 0.6420 0.1520 0.065 Uiso 1 1 calc R . .
C29 C 0.8037(4) 0.5516(2) 0.1542(2) 0.0349(7) Uani 1 1 d . . .
C30 C 0.6823(4) 0.4609(3) 0.0974(3) 0.0573(11) Uani 1 1 d . . .
H30A H 0.6594 0.4199 0.1361 0.086 Uiso 1 1 calc R . .
H30B H 0.7113 0.4224 0.0394 0.086 Uiso 1 1 calc R . .
H30C H 0.5993 0.4832 0.0808 0.086 Uiso 1 1 calc R . .
C31 C 0.9321(4) 0.5140(3) 0.1797(3) 0.0583(11) Uani 1 1 d . . .
H31A H 0.9092 0.4761 0.2212 0.087 Uiso 1 1 calc R . .
H31B H 1.0121 0.5703 0.2125 0.087 Uiso 1 1 calc R . .
H31C H 0.9566 0.4717 0.1216 0.087 Uiso 1 1 calc R . .
C32 C 0.8420(6) 0.6147(4) 0.0891(3) 0.0783(15) Uani 1 1 d . . .
H32A H 0.9189 0.6724 0.1241 0.118 Uiso 1 1 calc R . .
H32B H 0.7594 0.6364 0.0709 0.118 Uiso 1 1 calc R . .
H32C H 0.8713 0.5743 0.0322 0.118 Uiso 1 1 calc R . .
P1 P 0.87568(8) 1.17466(6) 1.00149(5) 0.02926(19) Uani 1 1 d . . .
F1 F 0.8649(13) 1.2770(4) 0.9891(7) 0.058(3) Uani 0.67(4) 1 d P A 1
F1A F 0.782(8) 1.251(4) 1.0028(9) 0.115(18) Uani 0.33(4) 1 d P A 2
F2 F 0.7142(3) 1.1241(11) 0.9716(3) 0.088(4) Uani 0.84(3) 1 d P A 1
F2A F 0.741(4) 1.0739(18) 0.987(2) 0.073(10) Uani 0.16(3) 1 d P A 2
F3 F 0.9150(4) 1.0775(2) 1.0130(2) 0.0989(11) Uani 1 1 d . A .
F4 F 1.0450(3) 1.2256(2) 1.03181(16) 0.0775(8) Uani 1 1 d . A .
F5 F 0.8917(3) 1.13591(18) 0.89104(14) 0.0594(6) Uani 1 1 d . A .
F6 F 0.8632(2) 1.2124(2) 1.11414(14) 0.0593(6) Uani 1 1 d . A .
O1W O 1.0590(5) 0.6518(4) 0.5560(3) 0.0370(15) Uiso 0.453(6) 1 d P B 1
O1WA O 1.0081(6) 0.5365(4) 0.5505(4) 0.0585(16) Uiso 0.547(6) 1 d P . 2

loop_
_atom_site_aniso_label
_atom_site_aniso_U_11
_atom_site_aniso_U_22
_atom_site_aniso_U_33
_atom_site_aniso_U_23
_atom_site_aniso_U_13
_atom_site_aniso_U_12
Co1 0.0182(2) 0.0197(2) 0.01550(19) 0.00489(13) 0.00173(13) 0.00313(14)
O1 0.0235(10) 0.0273(10) 0.0198(9) 0.0052(8) 0.0014(7) 0.0068(8)
O2 0.0226(10) 0.0246(10) 0.0178(9) 0.0044(7) 0.0023(7) 0.0057(8)
N1 0.0220(12) 0.0315(13) 0.0183(11) 0.0087(9) 0.0036(9) 0.0078(10)
N2 0.0249(12) 0.0255(12) 0.0174(11) 0.0066(9) 0.0026(9) 0.0063(10)
N3 0.0219(12) 0.0231(12) 0.0236(11) 0.0111(9) 0.0000(9) -0.0012(10)
N4 0.0177(11) 0.0237(12) 0.0213(11) 0.0087(9) 0.0019(9) 0.0018(9)
N5 0.0256(12) 0.0210(12) 0.0291(12) 0.0106(9) -0.0023(9) 0.0011(10)
N6 0.0252(12) 0.0223(11) 0.0240(12) 0.0083(9) -0.0002(9) 0.0031(10)
N7 0.0175(11) 0.0194(11) 0.0222(11) 0.0083(9) 0.0022(8) 0.0027(9)
C1 0.0238(14) 0.0252(14) 0.0270(14) 0.0073(11) 0.0039(11) 0.0084(12)
C2 0.0259(16) 0.058(2) 0.0355(17) 0.0218(15) 0.0138(13) 0.0169(15)
C3 0.0310(16) 0.0501(19) 0.0271(15) 0.0180(13) 0.0117(12) 0.0156(15)
C4 0.0282(16) 0.0365(16) 0.0309(15) 0.0113(12) 0.0011(12) 0.0140(13)
C5 0.048(2) 0.110(4) 0.0356(19) 0.044(2) 0.0200(16) 0.034(2)
C6 0.0235(14) 0.0318(15) 0.0187(13) 0.0061(11) 0.0006(10) 0.0042(12)
C7 0.0263(14) 0.0240(14) 0.0232(13) 0.0100(11) 0.0094(11) 0.0069(12)
C8 0.0322(16) 0.0213(14) 0.0302(15) 0.0103(11) 0.0086(12) 0.0009(12)
C9 0.0238(14) 0.0240(14) 0.0242(14) 0.0066(11) 0.0070(11) -0.0003(12)
C10 0.0370(17) 0.0350(17) 0.0308(16) 0.0160(13) 0.0075(13) 0.0131(14)
C11 0.0268(15) 0.0314(16) 0.0332(16) 0.0088(13) -0.0025(12) -0.0065(13)
C12 0.0176(13) 0.0238(14) 0.0304(14) 0.0136(11) 0.0011(10) 0.0010(11)
C13 0.0261(15) 0.0213(14) 0.0312(15) 0.0052(11) -0.0006(12) 0.0016(12)
C14 0.0285(16) 0.0277(15) 0.0418(17) 0.0165(13) 0.0050(13) -0.0029(13)
C15 0.0332(16) 0.0193(14) 0.0338(16) 0.0128(12) 0.0033(12) 0.0011(12)
C16 0.0296(17) 0.0350(17) 0.0453(19) 0.0144(14) -0.0064(14) -0.0039(14)
C17 0.047(2) 0.0386(18) 0.048(2) 0.0283(16) -0.0044(16) -0.0003(16)
C18 0.0229(14) 0.0219(14) 0.0342(15) 0.0127(12) -0.0003(11) 0.0028(11)
C19 0.0222(13) 0.0177(13) 0.0225(13) 0.0085(10) 0.0051(10) 0.0011(11)
C20 0.0212(13) 0.0156(12) 0.0189(12) 0.0053(10) 0.0042(10) 0.0006(10)
C21 0.0273(14) 0.0195(13) 0.0197(13) 0.0070(10) 0.0017(10) 0.0014(11)
C22 0.0357(16) 0.0200(13) 0.0168(13) 0.0055(10) 0.0040(11) 0.0009(12)
C23 0.0328(15) 0.0174(13) 0.0232(14) 0.0044(10) 0.0093(11) 0.0009(12)
C24 0.0262(14) 0.0198(13) 0.0250(14) 0.0053(11) 0.0074(11) 0.0040(11)
C25 0.0328(16) 0.0302(15) 0.0219(14) 0.0077(11) -0.0017(11) 0.0097(13)
C26 0.0443(19) 0.0312(17) 0.0373(17) 0.0129(13) 0.0059(14) 0.0166(15)
C27 0.0261(16) 0.0381(17) 0.0352(17) 0.0110(14) -0.0050(12) 0.0037(14)
C28 0.055(2) 0.048(2) 0.0249(16) 0.0106(14) -0.0059(14) 0.0201(17)
C29 0.0422(18) 0.0305(16) 0.0263(15) 0.0007(12) 0.0130(13) 0.0081(14)
C30 0.061(2) 0.046(2) 0.041(2) -0.0156(16) 0.0010(17) 0.0138(19)
C31 0.052(2) 0.068(3) 0.041(2) -0.0093(18) 0.0124(17) 0.027(2)
C32 0.124(4) 0.075(3) 0.054(3) 0.027(2) 0.063(3) 0.034(3)
P1 0.0320(4) 0.0322(4) 0.0240(4) 0.0091(3) 0.0022(3) 0.0110(3)
F1 0.093(6) 0.044(3) 0.044(3) 0.0135(18) 0.009(3) 0.038(3)
F1A 0.22(4) 0.13(2) 0.033(5) 0.020(7) 0.011(9) 0.15(3)
F2 0.0292(17) 0.153(9) 0.058(2) 0.031(3) -0.0022(13) -0.011(2)
F2A 0.090(16) 0.032(12) 0.068(14) 0.011(8) -0.007(13) -0.032(9)
F3 0.162(3) 0.0573(16) 0.0770(19) 0.0192(14) -0.0208(19) 0.0497(19)
F4 0.0494(14) 0.119(2) 0.0454(13) 0.0262(14) 0.0041(10) -0.0146(14)
F5 0.0764(16) 0.0674(15) 0.0262(10) 0.0060(9) 0.0083(10) 0.0168(12)
F6 0.0479(13) 0.0975(18) 0.0278(10) 0.0153(10) 0.0104(9) 0.0164(12)

loop_
_atom_type_symbol
_atom_type_description
_atom_type_scat_dispersion_real
_atom_type_scat_dispersion_imag
_atom_type_scat_source
C C 0.0033 0.0016 'International Tables Vol C Tables 4.2.6.8 and 6.1.1.4'
H H 0.0000 0.0000 'International Tables Vol C Tables 4.2.6.8 and 6.1.1.4'
N N 0.0061 0.0033 'International Tables Vol C Tables 4.2.6.8 and 6.1.1.4'
O O 0.0106 0.0060 'International Tables Vol C Tables 4.2.6.8 and 6.1.1.4'
F F 0.0171 0.0103 'International Tables Vol C Tables 4.2.6.8 and 6.1.1.4'
P P 0.1023 0.0942 'International Tables Vol C Tables 4.2.6.8 and 6.1.1.4'
Co Co 0.3494 0.9721 'International Tables Vol C Tables 4.2.6.8 and 6.1.1.4'

loop_
_geom_angle_atom_site_label_1
_geom_angle_atom_site_label_2
_geom_angle_atom_site_label_3
_geom_angle
O2 Co1 O1 79.82(7)
O2 Co1 N2 102.42(8)
O1 Co1 N2 172.25(8)
O2 Co1 N4 103.60(8)
O1 Co1 N4 88.77(8)
N2 Co1 N4 97.83(9)
O2 Co1 N6 101.57(8)
O1 Co1 N6 87.48(8)
N2 Co1 N6 84.79(9)
N4 Co1 N6 153.46(8)
O2 Co1 N7 177.72(7)
O1 Co1 N7 98.11(7)
N2 Co1 N7 79.51(8)
N4 Co1 N7 77.22(8)
N6 Co1 N7 77.32(8)
C19 O1 Co1 112.18(16)
C20 O2 Co1 113.77(16)
C3 N1 N2 112.5(2)
C3 N1 C6 128.9(2)
N2 N1 C6 118.1(2)
C1 N2 N1 104.8(2)
C1 N2 Co1 133.97(18)
N1 N2 Co1 109.88(15)
C9 N3 N4 112.0(2)
C9 N3 C12 129.7(2)
N4 N3 C12 118.2(2)
C7 N4 N3 105.2(2)
C7 N4 Co1 138.91(18)
N3 N4 Co1 112.23(15)
C15 N5 N6 112.4(2)
C15 N5 C18 129.9(2)
N6 N5 C18 117.8(2)
C13 N6 N5 104.8(2)
C13 N6 Co1 138.03(19)
N5 N6 Co1 111.45(16)
C6 N7 C12 111.2(2)
C6 N7 C18 114.3(2)
C12 N7 C18 111.7(2)
C6 N7 Co1 107.75(15)
C12 N7 Co1 105.62(15)
C18 N7 Co1 105.72(15)
N2 C1 C2 110.3(2)
N2 C1 C4 120.8(3)
C2 C1 C4 128.8(3)
C3 C2 C1 106.5(3)
C3 C2 H2A 126.7
C1 C2 H2A 126.7
N1 C3 C2 105.8(2)
N1 C3 C5 123.3(3)
C2 C3 C5 130.9(3)
C1 C4 H4A 109.5
C1 C4 H4B 109.5
H4A C4 H4B 109.5
C1 C4 H4C 109.5
H4A C4 H4C 109.5
H4B C4 H4C 109.5
C3 C5 H5A 109.5
C3 C5 H5B 109.5
H5A C5 H5B 109.5
C3 C5 H5C 109.5
H5A C5 H5C 109.5
H5B C5 H5C 109.5
N7 C6 N1 109.6(2)
N7 C6 H6A 109.7
N1 C6 H6A 109.7
N7 C6 H6B 109.7
N1 C6 H6B 109.7
H6A C6 H6B 108.2
N4 C7 C8 110.1(2)
N4 C7 C10 121.3(3)
C8 C7 C10 128.6(3)
C9 C8 C7 106.4(3)
C9 C8 H8A 126.8
C7 C8 H8A 126.8
N3 C9 C8 106.3(2)
N3 C9 C11 122.7(2)
C8 C9 C11 131.0(3)
C7 C10 H10A 109.5
C7 C10 H10B 109.5
H10A C10 H10B 109.5
C7 C10 H10C 109.5
H10A C10 H10C 109.5
H10B C10 H10C 109.5
C9 C11 H11A 109.5
C9 C11 H11B 109.5
H11A C11 H11B 109.5
C9 C11 H11C 109.5
H11A C11 H11C 109.5
H11B C11 H11C 109.5
N3 C12 N7 107.5(2)
N3 C12 H12A 110.2
N7 C12 H12A 110.2
N3 C12 H12B 110.2
N7 C12 H12B 110.2
H12A C12 H12B 108.5
N6 C13 C14 110.7(2)
N6 C13 C16 121.2(3)
C14 C13 C16 128.1(3)
C15 C14 C13 105.9(3)
C15 C14 H14A 127.0
C13 C14 H14A 127.0
N5 C15 C14 106.2(2)
N5 C15 C17 123.4(3)
C14 C15 C17 130.4(3)
C13 C16 H16A 109.5
C13 C16 H16B 109.5
H16A C16 H16B 109.5
C13 C16 H16C 109.5
H16A C16 H16C 109.5
H16B C16 H16C 109.5
C15 C17 H17A 109.5
C15 C17 H17B 109.5
H17A C17 H17B 109.5
C15 C17 H17C 109.5
H17A C17 H17C 109.5
H17B C17 H17C 109.5
N5 C18 N7 108.6(2)
N5 C18 H18A 110.0
N7 C18 H18A 110.0
N5 C18 H18B 110.0
N7 C18 H18B 110.0
H18A C18 H18B 108.4
O1 C19 C24 122.8(2)
O1 C19 C20 117.4(2)
C24 C19 C20 119.8(2)
O2 C20 C21 123.9(2)
O2 C20 C19 116.8(2)
C21 C20 C19 119.4(2)
C22 C21 C20 116.6(2)
C22 C21 C25 122.5(2)
C20 C21 C25 120.9(2)
C21 C22 C23 125.0(2)
C21 C22 H22A 117.5
C23 C22 H22A 117.5
C24 C23 C22 118.2(2)
C24 C23 C29 123.3(3)
C22 C23 C29 118.6(2)
C23 C24 C19 121.0(2)
C23 C24 H24A 119.5
C19 C24 H24A 119.5
C21 C25 C28 112.0(2)
C21 C25 C26 109.6(2)
C28 C25 C26 107.8(2)
C21 C25 C27 109.9(2)
C28 C25 C27 107.9(3)
C26 C25 C27 109.5(3)
C25 C26 H26A 109.5
C25 C26 H26B 109.5
H26A C26 H26B 109.5
C25 C26 H26C 109.5
H26A C26 H26C 109.5
H26B C26 H26C 109.5
C25 C27 H27A 109.5
C25 C27 H27B 109.5
H27A C27 H27B 109.5
C25 C27 H27C 109.5
H27A C27 H27C 109.5
H27B C27 H27C 109.5
C25 C28 H28A 109.5
C25 C28 H28B 109.5
H28A C28 H28B 109.5
C25 C28 H28C 109.5
H28A C28 H28C 109.5
H28B C28 H28C 109.5
C31 C29 C30 108.1(3)
C31 C29 C23 112.5(3)
C30 C29 C23 110.0(3)
C31 C29 C32 109.4(3)
C30 C29 C32 108.5(3)
C23 C29 C32 108.2(3)
C29 C30 H30A 109.5
C29 C30 H30B 109.5
H30A C30 H30B 109.5
C29 C30 H30C 109.5
H30A C30 H30C 109.5
H30B C30 H30C 109.5
C29 C31 H31A 109.5
C29 C31 H31B 109.5
H31A C31 H31B 109.5
C29 C31 H31C 109.5
H31A C31 H31C 109.5
H31B C31 H31C 109.5
C29 C32 H32A 109.5
C29 C32 H32B 109.5
H32A C32 H32B 109.5
C29 C32 H32C 109.5
H32A C32 H32C 109.5
H32B C32 H32C 109.5
F2 P1 F1A 67(3)
F2 P1 F1 96.2(7)
F1A P1 F1 33(3)
F2 P1 F5 88.69(17)
F1A P1 F5 100.9(9)
F1 P1 F5 86.8(5)
F2 P1 F3 93.2(6)
F1A P1 F3 157(3)
F1 P1 F3 170.1(5)
F5 P1 F3 90.22(15)
F2 P1 F6 92.35(17)
F1A P1 F6 80.8(9)
F1 P1 F6 94.4(5)
F5 P1 F6 178.28(13)
F3 P1 F6 88.35(15)
F2 P1 F4 179.0(5)
F1A P1 F4 114(3)
F1 P1 F4 84.6(4)
F5 P1 F4 90.77(13)
F3 P1 F4 85.92(18)
F6 P1 F4 88.17(12)
F2 P1 F2A 32.0(14)
F1A P1 F2A 98(4)
F1 P1 F2A 128(2)
F5 P1 F2A 92.7(9)
F3 P1 F2A 61.4(19)
F6 P1 F2A 87.4(9)
F4 P1 F2A 147.2(19)
F3 F2A P1 56.1(11)
P1 F3 F2A 62.5(10)

loop_
_geom_bond_atom_site_label_1
_geom_bond_atom_site_label_2
_geom_bond_distance
_geom_bond_site_symmetry_2
Co1 O2 2.0310(17) .
Co1 O1 2.0717(18) .
Co1 N2 2.106(2) .
Co1 N4 2.135(2) .
Co1 N6 2.174(2) .
Co1 N7 2.245(2) .
O1 C19 1.282(3) .
O2 C20 1.285(3) .
N1 C3 1.338(4) .
N1 N2 1.364(3) .
N1 C6 1.458(3) .
N2 C1 1.333(4) .
N3 C9 1.350(4) .
N3 N4 1.363(3) .
N3 C12 1.447(3) .
N4 C7 1.335(3) .
N5 C15 1.337(4) .
N5 N6 1.369(3) .
N5 C18 1.447(3) .
N6 C13 1.325(4) .
N7 C6 1.457(3) .
N7 C12 1.465(3) .
N7 C18 1.471(3) .
C1 C2 1.391(4) .
C1 C4 1.492(4) .
C2 C3 1.376(4) .
C2 H2A 0.9300 .
C3 C5 1.490(4) .
C4 H4A 0.9600 .
C4 H4B 0.9600 .
C4 H4C 0.9600 .
C5 H5A 0.9600 .
C5 H5B 0.9600 .
C5 H5C 0.9600 .
C6 H6A 0.9700 .
C6 H6B 0.9700 .
C7 C8 1.404(4) .
C7 C10 1.485(4) .
C8 C9 1.369(4) .
C8 H8A 0.9300 .
C9 C11 1.489(4) .
C10 H10A 0.9600 .
C10 H10B 0.9600 .
C10 H10C 0.9600 .
C11 H11A 0.9600 .
C11 H11B 0.9600 .
C11 H11C 0.9600 .
C12 H12A 0.9700 .
C12 H12B 0.9700 .
C13 C14 1.401(4) .
C13 C16 1.483(4) .
C14 C15 1.375(4) .
C14 H14A 0.9300 .
C15 C17 1.489(4) .
C16 H16A 0.9600 .
C16 H16B 0.9600 .
C16 H16C 0.9600 .
C17 H17A 0.9600 .
C17 H17B 0.9600 .
C17 H17C 0.9600 .
C18 H18A 0.9700 .
C18 H18B 0.9700 .
C19 C24 1.410(4) .
C19 C20 1.465(4) .
C20 C21 1.432(4) .
C21 C22 1.377(4) .
C21 C25 1.527(4) .
C22 C23 1.432(4) .
C22 H22A 0.9300 .
C23 C24 1.367(4) .
C23 C29 1.531(4) .
C24 H24A 0.9300 .
C25 C28 1.527(4) .
C25 C26 1.533(4) .
C25 C27 1.540(4) .
C26 H26A 0.9600 .
C26 H26B 0.9600 .
C26 H26C 0.9600 .
C27 H27A 0.9600 .
C27 H27B 0.9600 .
C27 H27C 0.9600 .
C28 H28A 0.9600 .
C28 H28B 0.9600 .
C28 H28C 0.9600 .
C29 C31 1.512(5) .
C29 C30 1.517(5) .
C29 C32 1.549(5) .
C30 H30A 0.9600 .
C30 H30B 0.9600 .
C30 H30C 0.9600 .
C31 H31A 0.9600 .
C31 H31B 0.9600 .
C31 H31C 0.9600 .
C32 H32A 0.9600 .
C32 H32B 0.9600 .
C32 H32C 0.9600 .
P1 F2 1.539(4) .
P1 F1A 1.557(16) .
P1 F1 1.573(5) .
P1 F5 1.581(2) .
P1 F3 1.582(2) .
P1 F6 1.603(2) .
P1 F4 1.608(2) .
P1 F2A 1.690(18) .
F2A F3 1.67(5) .
O1WA O1WA 1.500(10) 2_766

loop_
_geom_torsion_atom_site_label_1
_geom_torsion_atom_site_label_2
_geom_torsion_atom_site_label_3
_geom_torsion_atom_site_label_4
_geom_torsion
O2 Co1 O1 C19 -3.02(17)
N2 Co1 O1 C19 104.5(5)
N4 Co1 O1 C19 -107.07(17)
N6 Co1 O1 C19 99.22(17)
N7 Co1 O1 C19 176.03(17)
O1 Co1 O2 C20 2.75(17)
N2 Co1 O2 C20 -169.68(17)
N4 Co1 O2 C20 88.97(18)
N6 Co1 O2 C20 -82.53(18)
N7 Co1 O2 C20 -22(2)
C3 N1 N2 C1 -1.1(3)
C6 N1 N2 C1 -173.7(2)
C3 N1 N2 Co1 -150.3(2)
C6 N1 N2 Co1 37.0(3)
O2 Co1 N2 C1 28.7(3)
O1 Co1 N2 C1 -77.3(6)
N4 Co1 N2 C1 134.6(3)
N6 Co1 N2 C1 -72.0(3)
N7 Co1 N2 C1 -150.0(3)
O2 Co1 N2 N1 165.32(17)
O1 Co1 N2 N1 59.3(6)
N4 Co1 N2 N1 -88.82(18)
N6 Co1 N2 N1 64.59(18)
N7 Co1 N2 N1 -13.44(17)
C9 N3 N4 C7 -0.2(3)
C12 N3 N4 C7 -176.6(2)
C9 N3 N4 Co1 -162.91(18)
C12 N3 N4 Co1 20.7(3)
O2 Co1 N4 C7 33.1(3)
O1 Co1 N4 C7 112.3(3)
N2 Co1 N4 C7 -71.8(3)
N6 Co1 N4 C7 -165.8(2)
N7 Co1 N4 C7 -149.1(3)
O2 Co1 N4 N3 -172.81(16)
O1 Co1 N4 N3 -93.59(17)
N2 Co1 N4 N3 82.32(17)
N6 Co1 N4 N3 -11.7(3)
N7 Co1 N4 N3 5.01(16)
C15 N5 N6 C13 0.6(3)
C18 N5 N6 C13 179.3(2)
C15 N5 N6 Co1 159.04(19)
C18 N5 N6 Co1 -22.3(3)
O2 Co1 N6 C13 -37.7(3)
O1 Co1 N6 C13 -116.8(3)
N2 Co1 N6 C13 64.0(3)
N4 Co1 N6 C13 161.1(3)
N7 Co1 N6 C13 144.4(3)
O2 Co1 N6 N5 174.43(16)
O1 Co1 N6 N5 95.36(17)
N2 Co1 N6 N5 -83.92(18)
N4 Co1 N6 N5 13.2(3)
N7 Co1 N6 N5 -3.53(17)
O2 Co1 N7 C6 -157.5(19)
O1 Co1 N7 C6 178.18(17)
N2 Co1 N7 C6 -9.30(17)
N4 Co1 N7 C6 91.31(17)
N6 Co1 N7 C6 -96.26(18)
O2 Co1 N7 C12 84(2)
O1 Co1 N7 C12 59.29(16)
N2 Co1 N7 C12 -128.19(17)
N4 Co1 N7 C12 -27.59(15)
N6 Co1 N7 C12 144.84(17)
O2 Co1 N7 C18 -35(2)
O1 Co1 N7 C18 -59.24(17)
N2 Co1 N7 C18 113.28(17)
N4 Co1 N7 C18 -146.11(17)
N6 Co1 N7 C18 26.32(16)
N1 N2 C1 C2 1.0(3)
Co1 N2 C1 C2 139.1(2)
N1 N2 C1 C4 -179.0(2)
Co1 N2 C1 C4 -40.9(4)
N2 C1 C2 C3 -0.6(4)
C4 C1 C2 C3 179.4(3)
N2 N1 C3 C2 0.7(4)
C6 N1 C3 C2 172.4(3)
N2 N1 C3 C5 -178.8(3)
C6 N1 C3 C5 -7.1(5)
C1 C2 C3 N1 -0.1(4)
C1 C2 C3 C5 179.4(4)
C12 N7 C6 N1 144.3(2)
C18 N7 C6 N1 -88.2(3)
Co1 N7 C6 N1 29.0(2)
C3 N1 C6 N7 142.5(3)
N2 N1 C6 N7 -46.2(3)
N3 N4 C7 C8 0.7(3)
Co1 N4 C7 C8 155.9(2)
N3 N4 C7 C10 -179.9(2)
Co1 N4 C7 C10 -24.6(4)
N4 C7 C8 C9 -0.9(3)
C10 C7 C8 C9 179.7(3)
N4 N3 C9 C8 -0.3(3)
C12 N3 C9 C8 175.6(3)
N4 N3 C9 C11 177.8(2)
C12 N3 C9 C11 -6.3(4)
C7 C8 C9 N3 0.7(3)
C7 C8 C9 C11 -177.2(3)
C9 N3 C12 N7 138.3(3)
N4 N3 C12 N7 -46.0(3)
C6 N7 C12 N3 -71.9(3)
C18 N7 C12 N3 159.2(2)
Co1 N7 C12 N3 44.7(2)
N5 N6 C13 C14 -1.1(3)
Co1 N6 C13 C14 -150.3(2)
N5 N6 C13 C16 178.0(3)
Co1 N6 C13 C16 28.8(4)
N6 C13 C14 C15 1.2(3)
C16 C13 C14 C15 -177.8(3)
N6 N5 C15 C14 0.1(3)
C18 N5 C15 C14 -178.4(3)
N6 N5 C15 C17 179.7(3)
C18 N5 C15 C17 1.2(5)
C13 C14 C15 N5 -0.8(3)
C13 C14 C15 C17 179.7(3)
C15 N5 C18 N7 -134.5(3)
N6 N5 C18 N7 47.0(3)
C6 N7 C18 N5 73.7(3)
C12 N7 C18 N5 -159.0(2)
Co1 N7 C18 N5 -44.6(2)
Co1 O1 C19 C24 -176.8(2)
Co1 O1 C19 C20 2.9(3)
Co1 O2 C20 C21 178.3(2)
Co1 O2 C20 C19 -2.1(3)
O1 C19 C20 O2 -0.6(3)
C24 C19 C20 O2 179.1(2)
O1 C19 C20 C21 179.0(2)
C24 C19 C20 C21 -1.3(4)
O2 C20 C21 C22 -179.4(2)
C19 C20 C21 C22 1.0(4)
O2 C20 C21 C25 0.6(4)
C19 C20 C21 C25 -179.0(2)
C20 C21 C22 C23 -0.2(4)
C25 C21 C22 C23 179.8(3)
C21 C22 C23 C24 -0.4(4)
C21 C22 C23 C29 179.1(3)
C22 C23 C24 C19 0.1(4)
C29 C23 C24 C19 -179.4(3)
O1 C19 C24 C23 -179.6(2)
C20 C19 C24 C23 0.7(4)
C22 C21 C25 C28 -0.1(4)
C20 C21 C25 C28 179.9(3)
C22 C21 C25 C26 -119.7(3)
C20 C21 C25 C26 60.3(3)
C22 C21 C25 C27 119.9(3)
C20 C21 C25 C27 -60.1(3)
C24 C23 C29 C31 2.6(4)
C22 C23 C29 C31 -176.9(3)
C24 C23 C29 C30 123.2(3)
C22 C23 C29 C30 -56.3(4)
C24 C23 C29 C32 -118.4(4)
C22 C23 C29 C32 62.1(4)
F2 P1 F2A F3 172(2)
F1A P1 F2A F3 -169.8(8)
F1 P1 F2A F3 176.9(6)
F5 P1 F2A F3 88.8(6)
F6 P1 F2A F3 -89.5(6)
F4 P1 F2A F3 -6.9(18)
F2 P1 F3 F2A -4.3(11)
F1A P1 F3 F2A 27(2)
F1 P1 F3 F2A -166(2)
F5 P1 F3 F2A -93.0(11)
F6 P1 F3 F2A 88.0(11)
F4 P1 F3 F2A 176.3(11)
